data_4326998
loop_
_publ_author_name
'Luke J. Batchelor'
'Marco Sangalli'
'R\'egis Guillot'
'Nathalie Guih\'ery'
'Remi Maurice'
'Floriana Tuna'
'Talal Mallah'

_publ_contact_author_address
;Institut de Chimie Mol\'eculaire et des Mat\'eriaux d?Orsay,
UMR8182,
CNRS, 
Universit\'e Paris-Sud 11, 
91405 Orsay,
France.
;
_publ_contact_author_email talal.mallah@u-psud.fr
_publ_contact_author_fax '(+33) 1 69 15 47 54'
_publ_contact_author_name 'Luke Batchelor'
_publ_contact_author_phone '(+33) 1 69 15 47 49'
_publ_section_title
;
 Pentanuclear Cyanide-Bridged Complexes Based on Highly Anisotropic CoII
 Seven-Coordinate Building Blocks: Synthesis, Structure, and Magnetic
 Behavior
;
_journal_name_full 'Inorganic Chemistry'
_journal_page_first 12045
_journal_page_last 12052
_journal_paper_doi 10.1021/ic201534e
_journal_volume 50
_journal_year 2011
_chemical_formula_moiety 'C811 H67 Co3 Fe2 N27 O8, 18(H2 O)'
_chemical_formula_sum 'C81 H103 Co3 Fe2 N27 O26'
_chemical_formula_weight 2159.39
_space_group_IT_number 15
_symmetry_cell_setting monoclinic
_symmetry_Int_Tables_number 15
_symmetry_space_group_name_Hall '-C 2yc'
_symmetry_space_group_name_H-M 'C 1 2/c 1'
_atom_sites_solution_hydrogens geom
_atom_sites_solution_primary direct
_atom_sites_solution_secondary difmap
_audit_creation_method SHELXL-97
_cell_angle_alpha 90.00
_cell_angle_beta 95.861(2)
_cell_angle_gamma 90.00
_cell_formula_units_Z 4
_cell_length_a 33.312(2)
_cell_length_b 16.7668(9)
_cell_length_c 17.1653(10)
_cell_measurement_temperature 100(1)
_cell_volume 9537.3(9)
_computing_structure_refinement 'SHELXL-97 (Sheldrick, 1997)'
_diffrn_ambient_temperature 100(1)
_diffrn_measured_fraction_theta_full 1.000
_diffrn_measured_fraction_theta_max 0.995
_diffrn_radiation_monochromator graphite
_diffrn_radiation_probe x-ray
_diffrn_radiation_type MoK\a
_diffrn_radiation_wavelength 0.71073
_diffrn_reflns_av_R_equivalents 0.0564
_diffrn_reflns_av_sigmaI/netI 0.0565
_diffrn_reflns_limit_h_max 46
_diffrn_reflns_limit_h_min -48
_diffrn_reflns_limit_k_max 24
_diffrn_reflns_limit_k_min -20
_diffrn_reflns_limit_l_max 24
_diffrn_reflns_limit_l_min -25
_diffrn_reflns_number 75638
_diffrn_reflns_theta_full 25.00
_diffrn_reflns_theta_max 31.51
_diffrn_reflns_theta_min 1.77
_diffrn_source 'fine-focus sealed tube'
_diffrn_source_type 'kappa X8 APEX II Bruker ICMMO'
_exptl_absorpt_coefficient_mu 0.897
_exptl_absorpt_correction_T_max 0.9752
_exptl_absorpt_correction_T_min 0.8496
_exptl_absorpt_correction_type psi-scan
_exptl_absorpt_process_details SADABS
_exptl_crystal_colour orange
_exptl_crystal_density_diffrn 1.504
_exptl_crystal_description plate
_exptl_crystal_F_000 4476
_exptl_crystal_size_max 0.20
_exptl_crystal_size_mid 0.17
_exptl_crystal_size_min 0.03
_refine_diff_density_max 0.922
_refine_diff_density_min -0.840
_refine_diff_density_rms 0.098
_refine_ls_extinction_method none
_refine_ls_goodness_of_fit_ref 1.026
_refine_ls_hydrogen_treatment mixed
_refine_ls_matrix_type full
_refine_ls_number_parameters 631
_refine_ls_number_reflns 15835
_refine_ls_number_restraints 30
_refine_ls_restrained_S_all 1.028
_refine_ls_R_factor_all 0.0805
_refine_ls_R_factor_gt 0.0470
_refine_ls_shift/su_max 0.159
_refine_ls_shift/su_mean 0.002
_refine_ls_structure_factor_coef Fsqd
_refine_ls_weighting_details 'calc w=1/[\s^2^(Fo^2^)+(0.0641P)^2^+14.4050P] where P=(Fo^2^+2Fc^2^)/3'
_refine_ls_weighting_scheme calc
_refine_ls_wR_factor_gt 0.1167
_refine_ls_wR_factor_ref 0.1321
_reflns_number_gt 11110
_reflns_number_total 15835
_reflns_threshold_expression >2sigma(I)
_cod_data_source_file ic201534e_si_002_3.cif
_cod_data_source_block 1234GuillotICMMO
_cod_original_cell_volume 9537.5(10)
_cod_original_sg_symbol_H-M 'C 2/c'
_cod_database_code 4326998

loop_
_symmetry_equiv_pos_as_xyz
'x, y, z'
'-x, y, -z+1/2'
'x+1/2, y+1/2, z'
'-x+1/2, y+1/2, -z+1/2'
'-x, -y, -z'
'x, -y, z-1/2'
'-x+1/2, -y+1/2, -z'
'x+1/2, -y+1/2, z-1/2'

loop_
_atom_site_label
_atom_site_type_symbol
_atom_site_fract_x
_atom_site_fract_y
_atom_site_fract_z
_atom_site_U_iso_or_equiv
_atom_site_adp_type
_atom_site_occupancy
_atom_site_symmetry_multiplicity
_atom_site_calc_flag
_atom_site_refinement_flags
C1 C 0.29061(7) 0.82259(12) 0.21641(12) 0.0145(4) Uani 1 1 d .
C2 C 0.40561(7) 0.83726(13) 0.20962(12) 0.0164(4) Uani 1 1 d .
C3 C 0.34677(7) 0.94257(13) 0.18677(13) 0.0167(4) Uani 1 1 d .
C4 C 0.35391(7) 0.85365(13) 0.32551(13) 0.0168(4) Uani 1 1 d .
C5 C 0.35498(7) 0.71581(14) 0.23655(13) 0.0189(4) Uani 1 1 d .
C6 C 0.34257(7) 0.80982(13) 0.10153(13) 0.0159(4) Uani 1 1 d .
C7 C 0.22971(6) 0.90451(12) 0.39545(12) 0.0139(4) Uani 1 1 d .
C8 C 0.23085(7) 0.98299(12) 0.43484(12) 0.0154(4) Uani 1 1 d .
C9 C 0.20426(8) 1.04112(14) 0.40297(15) 0.0258(5) Uani 1 1 d .
H9 H 0.1866 1.0296 0.3589 0.031 Uiso 1 1 calc R
C10 C 0.20395(9) 1.11629(15) 0.43670(16) 0.0300(6) Uani 1 1 d .
H10X H 0.1861 1.1550 0.4152 0.036 Uiso 1 1 calc R
C11 C 0.23016(8) 1.13369(14) 0.50243(15) 0.0245(5) Uani 1 1 d .
H11X H 0.2301 1.1843 0.5247 0.029 Uiso 1 1 calc R
C12 C 0.25624(8) 1.07615(15) 0.53492(15) 0.0243(5) Uani 1 1 d .
H12 H 0.2735 1.0877 0.5796 0.029 Uiso 1 1 calc R
C13 C 0.25690(7) 1.00038(13) 0.50097(14) 0.0210(5) Uani 1 1 d .
H13 H 0.2747 0.9618 0.5226 0.025 Uiso 1 1 calc R
C14 C 0.14964(7) 0.82308(12) 0.13628(13) 0.0160(4) Uani 1 1 d .
C15 C 0.12486(7) 0.86752(13) 0.07390(13) 0.0205(5) Uani 1 1 d .
C16 C 0.12750(8) 0.95022(15) 0.07265(15) 0.0266(5) Uani 1 1 d .
H16 H 0.1433 0.9768 0.1123 0.032 Uiso 1 1 calc R
C17 C 0.10689(11) 0.99282(17) 0.01297(18) 0.0397(7) Uani 1 1 d .
H17 H 0.1085 1.0482 0.0127 0.048 Uiso 1 1 calc R
C18 C 0.08377(13) 0.9534(2) -0.0468(2) 0.0544(10) Uani 1 1 d .
H18 H 0.0704 0.9822 -0.0878 0.065 Uiso 1 1 calc R
C19 C 0.08065(12) 0.8715(2) -0.0455(2) 0.0534(10) Uani 1 1 d .
H19 H 0.0651 0.8450 -0.0855 0.064 Uiso 1 1 calc R
C20 C 0.10076(10) 0.82870(17) 0.01559(18) 0.0379(7) Uani 1 1 d .
H20 H 0.0980 0.7735 0.0173 0.045 Uiso 1 1 calc R
C21 C 0.27444(7) 0.71519(12) 0.39731(12) 0.0146(4) Uani 1 1 d .
C22 C 0.30984(7) 0.70882(13) 0.45723(14) 0.0191(4) Uani 1 1 d .
H22A H 0.3339 0.7231 0.4342 0.029 Uiso 1 1 calc R
H22B H 0.3121 0.6550 0.4763 0.029 Uiso 1 1 calc R
H22C H 0.3063 0.7443 0.4999 0.029 Uiso 1 1 calc R
C23 C 0.26241(7) 0.64700(12) 0.34437(13) 0.0157(4) Uani 1 1 d .
C24 C 0.28132(7) 0.57308(13) 0.34939(14) 0.0209(5) Uani 1 1 d .
H24 H 0.3033 0.5639 0.3863 0.025 Uiso 1 1 calc R
C25 C 0.26680(7) 0.51332(13) 0.29839(14) 0.0218(5) Uani 1 1 d .
H25 H 0.2786 0.4630 0.3015 0.026 Uiso 1 1 calc R
C26 C 0.23480(7) 0.52885(13) 0.24308(13) 0.0191(4) Uani 1 1 d .
H26 H 0.2243 0.4890 0.2093 0.023 Uiso 1 1 calc R
C27 C 0.21856(7) 0.60548(12) 0.23875(13) 0.0152(4) Uani 1 1 d .
C28 C 0.18745(7) 0.63319(12) 0.17682(12) 0.0154(4) Uani 1 1 d .
C29 C 0.16565(8) 0.57712(13) 0.11961(14) 0.0224(5) Uani 1 1 d .
H29A H 0.1394 0.5981 0.1030 0.034 Uiso 1 1 calc R
H29B H 0.1630 0.5262 0.1441 0.034 Uiso 1 1 calc R
H29C H 0.1806 0.5711 0.0750 0.034 Uiso 1 1 calc R
C30 C 0.53126(7) 0.93319(14) 0.12106(13) 0.0187(4) Uani 1 1 d .
C31 C 0.54398(7) 1.00032(14) 0.07320(13) 0.0203(4) Uani 1 1 d .
C32 C 0.52715(9) 1.07487(16) 0.08578(15) 0.0287(5) Uani 1 1 d .
H32 H 0.5099 1.0813 0.1247 0.034 Uiso 1 1 calc R
C33 C 0.53619(9) 1.13931(16) 0.04001(17) 0.0318(6) Uani 1 1 d .
H33 H 0.5250 1.1890 0.0484 0.038 Uiso 1 1 calc R
C34 C 0.56166(8) 1.12992(16) -0.01784(14) 0.0261(5) Uani 1 1 d .
H34 H 0.5670 1.1729 -0.0494 0.031 Uiso 1 1 calc R
C35 C 0.57914(8) 1.05705(17) -0.02893(15) 0.0298(6) Uani 1 1 d .
H35 H 0.5969 1.0514 -0.0670 0.036 Uiso 1 1 calc R
C36 C 0.57045(8) 0.99149(16) 0.01661(15) 0.0272(5) Uani 1 1 d .
H36 H 0.5823 0.9423 0.0090 0.033 Uiso 1 1 calc R
C37 C 0.53617(8) 0.72582(15) 0.13773(14) 0.0231(5) Uani 1 1 d .
C38 C 0.56386(9) 0.69177(17) 0.08328(16) 0.0317(6) Uani 1 1 d .
H38A H 0.5486 0.6603 0.0440 0.048 Uiso 1 1 calc R
H38B H 0.5837 0.6587 0.1122 0.048 Uiso 1 1 calc R
H38C H 0.5771 0.7343 0.0587 0.048 Uiso 1 1 calc R
C39 C 0.51809(8) 0.67405(15) 0.19512(15) 0.0257(5) Uani 1 1 d .
C40 C 0.51892(11) 0.59065(16) 0.19428(19) 0.0404(7) Uani 1 1 d .
H40 H 0.5319 0.5632 0.1570 0.048 Uiso 1 1 calc R
C41 C 0.5000 0.5501(2) 0.2500 0.0498(13) Uani 1 2 d S
H41 H 0.5000 0.4946 0.2500 0.060 Uiso 1 2 calc SR
N1 N 0.25652(6) 0.81804(10) 0.22171(11) 0.0155(3) Uani 1 1 d .
N2 N 0.43970(6) 0.84310(12) 0.20665(11) 0.0197(4) Uani 1 1 d .
N3 N 0.34862(7) 1.00829(12) 0.16652(13) 0.0245(4) Uani 1 1 d .
N4 N 0.35629(7) 0.86655(12) 0.39180(12) 0.0234(4) Uani 1 1 d .
N5 N 0.36071(7) 0.64925(13) 0.24993(13) 0.0271(5) Uani 1 1 d .
N6 N 0.33971(7) 0.80101(12) 0.03488(12) 0.0221(4) Uani 1 1 d .
N7 N 0.25143(5) 0.77626(10) 0.38219(10) 0.0138(3) Uani 1 1 d .
N8 N 0.18250(6) 0.70919(10) 0.17843(10) 0.0144(3) Uani 1 1 d .
N9 N 0.23178(6) 0.66246(10) 0.28995(10) 0.0138(3) Uani 1 1 d .
N10 N 0.25684(6) 0.84709(10) 0.42165(11) 0.0147(3) Uani 1 1 d .
H10 H 0.2755 0.8547 0.4593 0.018 Uiso 1 1 calc R
N11 N 0.15759(6) 0.74593(10) 0.12098(10) 0.0162(4) Uani 1 1 d .
H11 H 0.1479 0.7220 0.0789 0.019 Uiso 1 1 calc R
N12 N 0.52610(6) 0.79921(12) 0.14429(11) 0.0191(4) Uani 1 1 d .
N13 N 0.5000 0.71363(16) 0.2500 0.0208(5) Uani 1 2 d S
N14 N 0.54008(6) 0.85772(12) 0.09878(12) 0.0210(4) Uani 1 1 d .
H14 H 0.5533 0.8478 0.0594 0.025 Uiso 1 1 calc R
O1 O 0.15598(5) 0.74424(10) 0.33677(9) 0.018 Uani 1 1 d D
H1A H 0.1581(8) 0.7066(12) 0.3781(13) 0.022 Uiso 1 1 d D
H1B H 0.1411(8) 0.7859(12) 0.3545(15) 0.022 Uiso 1 1 d D
O2 O 0.20415(5) 0.88993(9) 0.33966(9) 0.0168(3) Uani 1 1 d .
O3 O 0.16268(5) 0.85435(9) 0.19938(9) 0.0171(3) Uani 1 1 d .
O4 O 0.51320(5) 0.94424(10) 0.17947(9) 0.0205(3) Uani 1 1 d .
O100 O 0.16808(5) 0.62663(9) 0.45176(10) 0.021 Uani 1 1 d D
H10A H 0.1608(8) 0.5857(14) 0.4177(13) 0.025 Uiso 1 1 d D
H10B H 0.1543(8) 0.6229(16) 0.4953(11) 0.025 Uiso 1 1 d D
O101 O 0.11789(7) 0.98079(12) 0.26709(12) 0.036 Uani 1 1 d D
H10C H 0.1361(9) 0.9522(15) 0.2381(18) 0.043 Uiso 1 1 d D
H10D H 0.1223(10) 1.0343(10) 0.2565(19) 0.043 Uiso 1 1 d D
O102 O 0.56156(8) 0.81995(15) 0.93713(13) 0.047 Uani 1 1 d D
H10E H 0.5593(11) 0.8560(16) 0.8913(16) 0.056 Uiso 1 1 d D
H10F H 0.5523(11) 0.7694(13) 0.9106(19) 0.056 Uiso 1 1 d D
O103 O 0.43598(7) 0.06451(14) 0.19768(14) 0.044 Uani 1 1 d D
H10G H 0.4520(8) 0.1096(11) 0.216(2) 0.053 Uiso 1 1 d D
H10H H 0.4540(8) 0.0203(11) 0.208(2) 0.053 Uiso 1 1 d D
O104 O 0.41220(9) 0.2125(2) 0.26864(16) 0.069 Uani 1 1 d D
H10I H 0.4175(12) 0.1570(13) 0.254(3) 0.083 Uiso 1 1 d D
H10J H 0.4413(7) 0.233(2) 0.275(3) 0.083 Uiso 1 1 d D
O105 O 0.11689(11) 0.86778(15) 0.39273(17) 0.067 Uani 1 1 d D
H10K H 0.1292(11) 0.9148(19) 0.366(2) 0.080 Uiso 1 1 d D
H10L H 0.0915(8) 0.869(2) 0.355(2) 0.080 Uiso 1 1 d D
O106 O 0.03624(13) 0.8322(2) 0.3762(2) 0.094 Uani 1 1 d D
H10M H 0.0280(14) 0.804(3) 0.3267(19) 0.113 Uiso 1 1 d D
H10N H 0.0100(9) 0.846(3) 0.394(3) 0.113 Uiso 1 1 d D
O107 O 0.44594(15) 0.3694(3) 0.2795(2) 0.112 Uani 1 1 d D
H10O H 0.4429(19) 0.3136(14) 0.300(3) 0.135 Uiso 1 1 d D
H10P H 0.4424(19) 0.403(2) 0.326(2) 0.135 Uiso 1 1 d D
O108 O -0.0157(3) 0.9248(5) 0.4247(6) 0.231 Uani 1 1 d D
H10R H 0.0123(11) 0.918(6) 0.414(6) 0.278 Uiso 1 1 d D
H10Q H -0.020(3) 0.877(4) 0.455(6) 0.278 Uiso 1 1 d D
Fe Fe 0.348416(9) 0.829842(18) 0.213368(17) 0.01247(7) Uani 1 1 d .
Co1 Co 0.206829(9) 0.780519(16) 0.276624(16) 0.01202(7) Uani 1 1 d .
Co2 Co 0.5000 0.84231(2) 0.2500 0.01543(9) Uani 1 2 d S

loop_
_atom_site_aniso_label
_atom_site_aniso_U_11
_atom_site_aniso_U_22
_atom_site_aniso_U_33
_atom_site_aniso_U_23
_atom_site_aniso_U_13
_atom_site_aniso_U_12
C1 0.0211(11) 0.0122(9) 0.0102(9) 0.0013(7) 0.0017(8) -0.0019(8)
C2 0.0205(11) 0.0165(10) 0.0119(9) 0.0007(8) 0.0009(8) -0.0007(8)
C3 0.0168(10) 0.0202(10) 0.0133(9) -0.0013(8) 0.0025(8) -0.0018(8)
C4 0.0192(11) 0.0155(9) 0.0156(10) 0.0025(8) 0.0011(8) -0.0027(8)
C5 0.0194(11) 0.0208(10) 0.0163(10) 0.0003(8) 0.0006(8) -0.0044(8)
C6 0.0161(10) 0.0157(9) 0.0161(10) -0.0006(8) 0.0022(8) -0.0035(8)
C7 0.0168(10) 0.0120(9) 0.0133(9) 0.0004(7) 0.0036(8) -0.0016(7)
C8 0.0199(10) 0.0123(9) 0.0140(9) -0.0005(7) 0.0023(8) 0.0004(8)
C9 0.0334(14) 0.0200(11) 0.0217(11) -0.0064(9) -0.0081(10) 0.0072(10)
C10 0.0434(16) 0.0175(11) 0.0273(13) -0.0058(10) -0.0052(11) 0.0130(10)
C11 0.0356(14) 0.0134(10) 0.0248(12) -0.0078(9) 0.0051(10) -0.0012(9)
C12 0.0268(12) 0.0224(11) 0.0226(11) -0.0073(9) -0.0037(10) -0.0015(9)
C13 0.0249(12) 0.0158(10) 0.0213(11) -0.0029(9) -0.0027(9) 0.0014(8)
C14 0.0206(11) 0.0130(9) 0.0143(9) 0.0008(7) 0.0014(8) -0.0020(8)
C15 0.0275(12) 0.0166(10) 0.0165(10) 0.0011(8) -0.0023(9) 0.0019(9)
C16 0.0345(14) 0.0198(11) 0.0248(12) 0.0024(9) -0.0004(10) -0.0009(10)
C17 0.059(2) 0.0225(13) 0.0354(16) 0.0066(11) -0.0056(14) 0.0039(13)
C18 0.076(3) 0.0379(18) 0.0426(19) 0.0098(14) -0.0264(18) 0.0098(17)
C19 0.068(2) 0.0356(17) 0.048(2) -0.0046(14) -0.0337(18) 0.0070(16)
C20 0.0450(17) 0.0241(13) 0.0400(16) -0.0038(11) -0.0182(13) 0.0055(12)
C21 0.0180(10) 0.0122(9) 0.0140(9) 0.0018(7) 0.0028(8) -0.0009(7)
C22 0.0222(11) 0.0138(9) 0.0204(10) 0.0024(8) -0.0029(9) -0.0011(8)
C23 0.0196(10) 0.0121(9) 0.0157(10) -0.0002(7) 0.0038(8) 0.0002(8)
C24 0.0214(11) 0.0157(10) 0.0252(12) -0.0003(9) 0.0001(9) 0.0032(8)
C25 0.0255(12) 0.0131(10) 0.0265(12) -0.0035(9) 0.0023(9) 0.0035(8)
C26 0.0252(11) 0.0123(9) 0.0204(11) -0.0045(8) 0.0061(9) -0.0005(8)
C27 0.0179(10) 0.0120(9) 0.0164(10) -0.0012(7) 0.0047(8) -0.0017(7)
C28 0.0207(11) 0.0137(9) 0.0120(9) -0.0015(7) 0.0026(8) -0.0024(8)
C29 0.0343(13) 0.0130(10) 0.0189(11) -0.0038(8) -0.0025(9) -0.0037(9)
C30 0.0147(10) 0.0253(11) 0.0160(10) 0.0012(8) 0.0013(8) -0.0005(8)
C31 0.0175(11) 0.0274(11) 0.0163(10) 0.0027(9) 0.0027(8) -0.0037(9)
C32 0.0360(15) 0.0279(13) 0.0245(12) 0.0036(10) 0.0136(11) -0.0012(11)
C33 0.0403(16) 0.0250(12) 0.0315(14) 0.0031(11) 0.0098(12) -0.0015(11)
C34 0.0293(13) 0.0312(13) 0.0172(11) 0.0046(9) 0.0002(9) -0.0105(10)
C35 0.0308(14) 0.0381(15) 0.0222(12) 0.0041(11) 0.0103(10) -0.0054(11)
C36 0.0287(13) 0.0311(13) 0.0231(12) 0.0033(10) 0.0094(10) 0.0020(10)
C37 0.0231(12) 0.0269(12) 0.0190(11) -0.0031(9) 0.0002(9) 0.0031(9)
C38 0.0378(15) 0.0306(13) 0.0277(13) -0.0051(11) 0.0075(11) 0.0075(11)
C39 0.0308(13) 0.0224(11) 0.0236(12) -0.0023(9) 0.0008(10) 0.0018(10)
C40 0.066(2) 0.0190(12) 0.0376(16) -0.0035(11) 0.0145(15) 0.0033(13)
C41 0.085(4) 0.0191(18) 0.048(3) 0.000 0.022(3) 0.000
N1 0.0189(9) 0.0121(8) 0.0152(8) 0.0008(6) 0.0008(7) -0.0010(7)
N2 0.0188(10) 0.0241(10) 0.0161(9) 0.0025(7) 0.0007(7) -0.0008(7)
N3 0.0294(11) 0.0209(10) 0.0243(10) 0.0031(8) 0.0077(8) -0.0008(8)
N4 0.0310(11) 0.0229(10) 0.0161(9) -0.0011(8) 0.0017(8) -0.0052(8)
N5 0.0313(12) 0.0212(10) 0.0280(11) 0.0033(8) -0.0016(9) -0.0026(8)
N6 0.0297(11) 0.0194(9) 0.0169(9) -0.0009(7) 0.0017(8) -0.0032(8)
N7 0.0177(9) 0.0102(7) 0.0136(8) -0.0018(6) 0.0016(7) -0.0012(6)
N8 0.0178(9) 0.0134(8) 0.0123(8) -0.0006(6) 0.0024(7) -0.0006(7)
N9 0.0169(9) 0.0105(8) 0.0145(8) -0.0004(6) 0.0042(7) -0.0015(6)
N10 0.0182(9) 0.0108(8) 0.0145(8) -0.0030(6) -0.0012(7) -0.0006(6)
N11 0.0244(10) 0.0124(8) 0.0108(8) -0.0008(6) -0.0024(7) -0.0001(7)
N12 0.0184(9) 0.0228(9) 0.0158(9) 0.0000(7) 0.0007(7) -0.0008(7)
N13 0.0213(14) 0.0196(13) 0.0209(13) 0.000 0.0001(11) 0.000
N14 0.0212(10) 0.0252(10) 0.0175(9) -0.0008(8) 0.0067(8) 0.0008(8)
O1 0.022 0.017 0.017 0.001 0.005 -0.001
O2 0.0210(8) 0.0130(7) 0.0156(7) -0.0029(6) -0.0016(6) 0.0018(6)
O3 0.0217(8) 0.0141(7) 0.0150(7) -0.0023(6) -0.0004(6) 0.0006(6)
O4 0.0216(8) 0.0232(8) 0.0179(8) 0.0003(6) 0.0079(6) -0.0010(6)
O100 0.027 0.016 0.020 -0.003 0.004 -0.001
O101 0.045 0.026 0.038 -0.004 0.012 0.006
O102 0.059 0.049 0.035 0.003 0.013 0.009
O103 0.035 0.048 0.049 0.010 0.002 -0.004
O104 0.060 0.105 0.040 0.003 -0.003 0.026
O105 0.113 0.033 0.063 -0.007 0.052 0.004
O106 0.121 0.081 0.080 0.015 0.013 0.001
O107 0.116 0.140 0.080 0.000 0.008 -0.037
O108 0.181 0.228 0.296 0.099 0.079 0.017
Fe 0.01361(14) 0.01393(14) 0.00982(13) 0.00120(10) 0.00104(10) -0.00178(11)
Co1 0.01566(14) 0.00884(12) 0.01158(13) -0.00076(10) 0.00153(10) -0.00044(10)
Co2 0.01328(19) 0.0181(2) 0.01509(19) 0.000 0.00256(15) 0.000

loop_
_atom_type_symbol
_atom_type_description
_atom_type_scat_dispersion_real
_atom_type_scat_dispersion_imag
_atom_type_scat_source
C C 0.0031 0.0016 'International Tables Vol C Tables 4.2.6.8 and 6.1.1.4'
H H 0.0000 0.0000 'International Tables Vol C Tables 4.2.6.8 and 6.1.1.4'
N N 0.0061 0.0033 'International Tables Vol C Tables 4.2.6.8 and 6.1.1.4'
O O 0.0109 0.0061 'International Tables Vol C Tables 4.2.6.8 and 6.1.1.4'
Fe Fe 0.3464 0.8445 'International Tables Vol C Tables 4.2.6.8 and 6.1.1.4'
Co Co 0.3495 0.9722 'International Tables Vol C Tables 4.2.6.8 and 6.1.1.4'

loop_
_geom_angle_atom_site_label_1
_geom_angle_atom_site_label_2
_geom_angle_atom_site_label_3
_geom_angle
_geom_angle_site_symmetry_1
_geom_angle_site_symmetry_3
N1 C1 Fe 177.03(19) . .
N2 C2 Fe 178.7(2) . .
N3 C3 Fe 173.6(2) . .
N4 C4 Fe 178.3(2) . .
N5 C5 Fe 176.8(2) . .
N6 C6 Fe 177.2(2) . .
O2 C7 N10 119.69(18) . .
O2 C7 C8 120.84(19) . .
N10 C7 C8 119.47(19) . .
C13 C8 C9 119.6(2) . .
C13 C8 C7 123.1(2) . .
C9 C8 C7 117.3(2) . .
C10 C9 C8 120.3(2) . .
C11 C10 C9 120.0(2) . .
C12 C11 C10 120.1(2) . .
C11 C12 C13 120.2(2) . .
C8 C13 C12 119.8(2) . .
O3 C14 N11 121.1(2) . .
O3 C14 C15 122.46(19) . .
N11 C14 C15 116.48(19) . .
C20 C15 C16 119.5(2) . .
C20 C15 C14 121.7(2) . .
C16 C15 C14 118.7(2) . .
C17 C16 C15 120.2(3) . .
C16 C17 C18 120.1(3) . .
C19 C18 C17 120.0(3) . .
C18 C19 C20 119.8(3) . .
C15 C20 C19 120.3(3) . .
N7 C21 C22 127.52(19) . .
N7 C21 C23 111.69(19) . .
C22 C21 C23 120.77(19) . .
N9 C23 C24 121.7(2) . .
N9 C23 C21 114.58(18) . .
C24 C23 C21 123.7(2) . .
C25 C24 C23 118.7(2) . .
C26 C25 C24 119.6(2) . .
C25 C26 C27 118.7(2) . .
N9 C27 C26 121.5(2) . .
N9 C27 C28 113.92(18) . .
C26 C27 C28 124.53(19) . .
N8 C28 C27 112.17(18) . .
N8 C28 C29 125.7(2) . .
C27 C28 C29 122.15(19) . .
O4 C30 N14 120.3(2) . .
O4 C30 C31 121.8(2) . .
N14 C30 C31 117.9(2) . .
C36 C31 C32 119.9(2) . .
C36 C31 C30 123.1(2) . .
C32 C31 C30 116.9(2) . .
C33 C32 C31 119.8(2) . .
C34 C33 C32 120.3(3) . .
C35 C34 C33 120.1(2) . .
C34 C35 C36 120.5(2) . .
C31 C36 C35 119.5(2) . .
N12 C37 C39 112.0(2) . .
N12 C37 C38 127.3(2) . .
C39 C37 C38 120.7(2) . .
N13 C39 C40 120.8(3) . .
N13 C39 C37 114.7(2) . .
C40 C39 C37 124.6(2) . .
C41 C40 C39 118.4(3) . .
C40 C41 C40 120.9(4) 2_655 .
C1 N1 Co1 153.05(17) . .
C2 N2 Co2 155.94(18) . .
C21 N7 N10 122.93(18) . .
C21 N7 Co1 121.55(14) . .
N10 N7 Co1 114.72(13) . .
C28 N8 N11 120.02(18) . .
C28 N8 Co1 121.86(15) . .
N11 N8 Co1 117.74(13) . .
C23 N9 C27 119.72(18) . .
C23 N9 Co1 120.81(14) . .
C27 N9 Co1 119.24(15) . .
C7 N10 N7 113.53(17) . .
C14 N11 N8 114.02(17) . .
C37 N12 N14 122.1(2) . .
C37 N12 Co2 120.89(16) . .
N14 N12 Co2 114.85(14) . .
C39 N13 C39 120.8(3) 2_655 .
C39 N13 Co2 119.58(15) 2_655 .
C39 N13 Co2 119.58(15) . .
C30 N14 N12 114.26(19) . .
C7 O2 Co1 119.99(14) . .
C14 O3 Co1 115.56(14) . .
C30 O4 Co2 118.63(15) . .
C2 Fe C1 179.61(9) . .
C2 Fe C6 88.72(9) . .
C1 Fe C6 90.93(9) . .
C2 Fe C3 86.18(9) . .
C1 Fe C3 93.62(9) . .
C6 Fe C3 86.46(9) . .
C2 Fe C4 91.51(9) . .
C1 Fe C4 88.83(9) . .
C6 Fe C4 178.16(9) . .
C3 Fe C4 91.73(9) . .
C2 Fe C5 88.83(9) . .
C1 Fe C5 91.37(9) . .
C6 Fe C5 91.71(9) . .
C3 Fe C5 174.72(10) . .
C4 Fe C5 90.12(9) . .
N1 Co1 O2 92.64(7) . .
N1 Co1 N9 90.56(7) . .
O2 Co1 N9 140.57(6) . .
N1 Co1 N8 93.81(7) . .
O2 Co1 N8 147.19(6) . .
N9 Co1 N8 71.51(7) . .
N1 Co1 O1 178.09(7) . .
O2 Co1 O1 85.66(6) . .
N9 Co1 O1 90.19(7) . .
N8 Co1 O1 88.10(6) . .
N1 Co1 N7 83.27(7) . .
O2 Co1 N7 70.96(6) . .
N9 Co1 N7 70.42(7) . .
N8 Co1 N7 141.78(7) . .
O1 Co1 N7 95.33(6) . .
N1 Co1 O3 93.95(7) . .
O2 Co1 O3 76.54(6) . .
N9 Co1 O3 142.39(6) . .
N8 Co1 O3 70.94(6) . .
O1 Co1 O3 86.52(6) . .
N7 Co1 O3 147.19(6) . .
N2 Co2 N2 179.26(11) . 2_655
N2 Co2 N13 90.37(6) . .
N2 Co2 N13 90.37(6) 2_655 .
N2 Co2 O4 87.18(7) . 2_655
N2 Co2 O4 92.23(7) 2_655 2_655
N13 Co2 O4 142.12(4) . 2_655
N2 Co2 O4 92.23(7) . .
N2 Co2 O4 87.18(7) 2_655 .
N13 Co2 O4 142.12(4) . .
O4 Co2 O4 75.77(9) 2_655 .
N2 Co2 N12 81.30(7) . 2_655
N2 Co2 N12 98.95(7) 2_655 2_655
N13 Co2 N12 70.93(5) . 2_655
O4 Co2 N12 71.33(7) 2_655 2_655
O4 Co2 N12 146.70(7) . 2_655
N2 Co2 N12 98.95(7) . .
N2 Co2 N12 81.30(7) 2_655 .
N13 Co2 N12 70.93(5) . .
O4 Co2 N12 146.70(7) 2_655 .
O4 Co2 N12 71.33(7) . .
N12 Co2 N12 141.86(10) 2_655 .

loop_
_geom_bond_atom_site_label_1
_geom_bond_atom_site_label_2
_geom_bond_distance
_geom_bond_site_symmetry_2
C1 N1 1.151(3) .
C1 Fe 1.936(2) .
C2 N2 1.146(3) .
C2 Fe 1.917(2) .
C3 N3 1.159(3) .
C3 Fe 1.944(2) .
C4 N4 1.153(3) .
C4 Fe 1.956(2) .
C5 N5 1.151(3) .
C5 Fe 1.961(2) .
C6 N6 1.148(3) .
C6 Fe 1.939(2) .
C7 O2 1.239(3) .
C7 N10 1.365(3) .
C7 C8 1.478(3) .
C8 C13 1.388(3) .
C8 C9 1.391(3) .
C9 C10 1.387(3) .
C10 C11 1.385(4) .
C11 C12 1.378(4) .
C12 C13 1.399(3) .
C14 O3 1.241(3) .
C14 N11 1.351(3) .
C14 C15 1.484(3) .
C15 C20 1.381(4) .
C15 C16 1.390(3) .
C16 C17 1.374(4) .
C17 C18 1.386(5) .
C18 C19 1.377(5) .
C19 C20 1.385(4) .
C21 N7 1.289(3) .
C21 C22 1.487(3) .
C21 C23 1.490(3) .
C23 N9 1.337(3) .
C23 C24 1.389(3) .
C24 C25 1.385(3) .
C25 C26 1.378(3) .
C26 C27 1.393(3) .
C27 N9 1.342(3) .
C27 C28 1.481(3) .
C28 N8 1.286(3) .
C28 C29 1.493(3) .
C30 O4 1.235(3) .
C30 N14 1.363(3) .
C30 C31 1.481(3) .
C31 C36 1.385(3) .
C31 C32 1.396(4) .
C32 C33 1.387(4) .
C33 C34 1.380(4) .
C34 C35 1.375(4) .
C35 C36 1.396(4) .
C37 N12 1.283(3) .
C37 C39 1.486(4) .
C37 C38 1.492(4) .
C39 N13 1.344(3) .
C39 C40 1.399(4) .
C40 C41 1.377(4) .
C41 C40 1.377(4) 2_655
N1 Co1 2.0840(19) .
N2 Co2 2.070(2) .
N7 N10 1.370(2) .
N7 Co1 2.2241(18) .
N8 N11 1.369(2) .
N8 Co1 2.1562(18) .
N9 Co1 2.1500(17) .
N12 N14 1.365(3) .
N12 Co2 2.2120(19) .
N13 C39 1.344(3) 2_655
N13 Co2 2.158(3) .
O1 Co1 2.1592(16) .
O2 Co1 2.1363(15) .
O3 Co1 2.2484(16) .
O4 Co2 2.1653(16) .
Co2 N2 2.070(2) 2_655
Co2 O4 2.1653(16) 2_655
Co2 N12 2.2120(19) 2_655

loop_
_geom_torsion_atom_site_label_1
_geom_torsion_atom_site_label_2
_geom_torsion_atom_site_label_3
_geom_torsion_atom_site_label_4
_geom_torsion
_geom_torsion_site_symmetry_1
_geom_torsion_site_symmetry_4
O2 C7 C8 C13 175.2(2) . .
N10 C7 C8 C13 -3.9(3) . .
O2 C7 C8 C9 -4.8(3) . .
N10 C7 C8 C9 176.1(2) . .
C13 C8 C9 C10 0.5(4) . .
C7 C8 C9 C10 -179.5(2) . .
C8 C9 C10 C11 -0.1(4) . .
C9 C10 C11 C12 -0.7(4) . .
C10 C11 C12 C13 1.1(4) . .
C9 C8 C13 C12 -0.1(4) . .
C7 C8 C13 C12 179.9(2) . .
C11 C12 C13 C8 -0.7(4) . .
O3 C14 C15 C20 -160.2(3) . .
N11 C14 C15 C20 20.0(4) . .
O3 C14 C15 C16 22.6(4) . .
N11 C14 C15 C16 -157.2(2) . .
C20 C15 C16 C17 -1.3(4) . .
C14 C15 C16 C17 176.0(3) . .
C15 C16 C17 C18 -0.8(5) . .
C16 C17 C18 C19 1.6(6) . .
C17 C18 C19 C20 -0.2(7) . .
C16 C15 C20 C19 2.7(5) . .
C14 C15 C20 C19 -174.5(3) . .
C18 C19 C20 C15 -1.9(6) . .
N7 C21 C23 N9 2.7(3) . .
C22 C21 C23 N9 -175.78(19) . .
N7 C21 C23 C24 -178.0(2) . .
C22 C21 C23 C24 3.5(3) . .
N9 C23 C24 C25 -2.6(4) . .
C21 C23 C24 C25 178.2(2) . .
C23 C24 C25 C26 1.5(4) . .
C24 C25 C26 C27 1.7(4) . .
C25 C26 C27 N9 -4.0(3) . .
C25 C26 C27 C28 172.6(2) . .
N9 C27 C28 N8 7.8(3) . .
C26 C27 C28 N8 -169.1(2) . .
N9 C27 C28 C29 -173.1(2) . .
C26 C27 C28 C29 10.0(3) . .
O4 C30 C31 C36 167.7(2) . .
N14 C30 C31 C36 -12.3(3) . .
O4 C30 C31 C32 -13.9(3) . .
N14 C30 C31 C32 166.1(2) . .
C36 C31 C32 C33 1.8(4) . .
C30 C31 C32 C33 -176.6(2) . .
C31 C32 C33 C34 0.1(4) . .
C32 C33 C34 C35 -1.8(4) . .
C33 C34 C35 C36 1.8(4) . .
C32 C31 C36 C35 -1.8(4) . .
C30 C31 C36 C35 176.5(2) . .
C34 C35 C36 C31 0.1(4) . .
N12 C37 C39 N13 -9.5(3) . .
C38 C37 C39 N13 168.2(2) . .
N12 C37 C39 C40 170.3(3) . .
C38 C37 C39 C40 -12.1(4) . .
N13 C39 C40 C41 1.4(4) . .
C37 C39 C40 C41 -178.3(2) . .
C39 C40 C41 C40 -0.7(2) . 2_655
C22 C21 N7 N10 -0.2(3) . .
C23 C21 N7 N10 -178.51(18) . .
C22 C21 N7 Co1 169.04(17) . .
C23 C21 N7 Co1 -9.3(2) . .
C27 C28 N8 N11 174.06(18) . .
C29 C28 N8 N11 -5.0(3) . .
C27 C28 N8 Co1 -13.2(2) . .
C29 C28 N8 Co1 167.72(18) . .
C24 C23 N9 C27 0.3(3) . .
C21 C23 N9 C27 179.63(18) . .
C24 C23 N9 Co1 -174.15(17) . .
C21 C23 N9 Co1 5.2(2) . .
C26 C27 N9 C23 3.0(3) . .
C28 C27 N9 C23 -173.97(19) . .
C26 C27 N9 Co1 177.58(16) . .
C28 C27 N9 Co1 0.6(2) . .
O2 C7 N10 N7 -1.7(3) . .
C8 C7 N10 N7 177.44(18) . .
C21 N7 N10 C7 178.72(19) . .
Co1 N7 N10 C7 8.8(2) . .
O3 C14 N11 N8 -3.5(3) . .
C15 C14 N11 N8 176.32(19) . .
C28 N8 N11 C14 169.4(2) . .
Co1 N8 N11 C14 -3.6(2) . .
C39 C37 N12 N14 178.3(2) . .
C38 C37 N12 N14 0.8(4) . .
C39 C37 N12 Co2 15.9(3) . .
C38 C37 N12 Co2 -161.6(2) . .
C40 C39 N13 C39 -0.7(2) . 2_655
C37 C39 N13 C39 179.0(3) . 2_655
C40 C39 N13 Co2 179.3(2) . .
C37 C39 N13 Co2 -1.0(3) . .
O4 C30 N14 N12 2.2(3) . .
C31 C30 N14 N12 -177.81(19) . .
C37 N12 N14 C30 -170.8(2) . .
Co2 N12 N14 C30 -7.5(2) . .
N10 C7 O2 Co1 -7.0(3) . .
C8 C7 O2 Co1 173.90(14) . .
N11 C14 O3 Co1 8.5(3) . .
C15 C14 O3 Co1 -171.32(17) . .
N14 C30 O4 Co2 4.5(3) . .
C31 C30 O4 Co2 -175.50(16) . .
C7 O2 Co1 N1 -73.34(16) . .
C7 O2 Co1 N9 20.8(2) . .
C7 O2 Co1 N8 -174.54(15) . .
C7 O2 Co1 O1 105.77(16) . .
C7 O2 Co1 N7 8.61(15) . .
C7 O2 Co1 O3 -166.78(17) . .
C23 N9 Co1 N1 75.47(17) . .
C27 N9 Co1 N1 -99.02(16) . .
C23 N9 Co1 O2 -19.4(2) . .
C27 N9 Co1 O2 166.14(14) . .
C23 N9 Co1 N8 169.30(18) . .
C27 N9 Co1 N8 -5.19(15) . .
C23 N9 Co1 O1 -102.77(17) . .
C27 N9 Co1 O1 82.74(16) . .
C23 N9 Co1 N7 -7.18(16) . .
C27 N9 Co1 N7 178.33(17) . .
C23 N9 Co1 O3 172.70(14) . .
C27 N9 Co1 O3 -1.8(2) . .
C28 N8 Co1 N1 99.83(18) . .
N11 N8 Co1 N1 -87.30(15) . .
C28 N8 Co1 O2 -159.30(15) . .
N11 N8 Co1 O2 13.6(2) . .
C28 N8 Co1 N9 10.52(17) . .
N11 N8 Co1 N9 -176.61(16) . .
C28 N8 Co1 O1 -80.32(17) . .
N11 N8 Co1 O1 92.55(15) . .
C28 N8 Co1 N7 15.9(2) . .
N11 N8 Co1 N7 -171.26(13) . .
C28 N8 Co1 O3 -167.29(19) . .
N11 N8 Co1 O3 5.58(14) . .
C21 N7 Co1 N1 -83.82(17) . .
N10 N7 Co1 N1 86.22(14) . .
C21 N7 Co1 O2 -178.97(18) . .
N10 N7 Co1 O2 -8.93(13) . .
C21 N7 Co1 N9 9.18(16) . .
N10 N7 Co1 N9 179.22(15) . .
C21 N7 Co1 N8 3.8(2) . .
N10 N7 Co1 N8 173.83(12) . .
C21 N7 Co1 O1 97.49(17) . .
N10 N7 Co1 O1 -92.47(14) . .
C21 N7 Co1 O3 -170.68(14) . .
N10 N7 Co1 O3 -0.6(2) . .
C14 O3 Co1 N1 85.31(16) . .
C14 O3 Co1 O2 177.08(16) . .
C14 O3 Co1 N9 -10.8(2) . .
C14 O3 Co1 N8 -7.36(15) . .
C14 O3 Co1 O1 -96.55(16) . .
C14 O3 Co1 N7 169.02(15) . .
C39 N13 Co2 N2 -74.24(14) 2_655 .
C39 N13 Co2 N2 105.76(14) . .
C39 N13 Co2 N2 105.76(14) 2_655 2_655
C39 N13 Co2 N2 -74.24(14) . 2_655
C39 N13 Co2 O4 11.65(15) 2_655 2_655
C39 N13 Co2 O4 -168.35(15) . 2_655
C39 N13 Co2 O4 -168.35(15) 2_655 .
C39 N13 Co2 O4 11.65(15) . .
C39 N13 Co2 N12 6.41(14) 2_655 2_655
C39 N13 Co2 N12 -173.59(14) . 2_655
C39 N13 Co2 N12 -173.59(14) 2_655 .
C39 N13 Co2 N12 6.41(14) . .
C30 O4 Co2 N2 -104.92(18) . .
C30 O4 Co2 N2 75.53(18) . 2_655
C30 O4 Co2 N13 -11.4(2) . .
C30 O4 Co2 O4 168.6(2) . 2_655
C30 O4 Co2 N12 177.58(16) . 2_655
C30 O4 Co2 N12 -6.23(17) . .
C37 N12 Co2 N2 -100.02(19) . .
N14 N12 Co2 N2 96.38(16) . .
C37 N12 Co2 N2 80.68(19) . 2_655
N14 N12 Co2 N2 -82.92(16) . 2_655
C37 N12 Co2 N13 -12.75(17) . .
N14 N12 Co2 N13 -176.35(16) . .
C37 N12 Co2 O4 161.40(16) . 2_655
N14 N12 Co2 O4 -2.2(2) . 2_655
C37 N12 Co2 O4 170.6(2) . .
N14 N12 Co2 O4 7.04(14) . .
C37 N12 Co2 N12 -12.75(17) . 2_655
N14 N12 Co2 N12 -176.35(16) . 2_655
